data_2240997
loop_
_publ_author_name
'Windler, G. Kenneth'
'Scott, Brian L.'
'Tomson, Neil C.'
'Leonard, Philip W.'

_publ_section_title
;
 Crystal structure of 4,5-dinitro-1<i>H</i>-imidazole
;
_journal_coeditor_code ZS2338
_journal_issue 9
_journal_name_full 'Acta Crystallographica Section E'
_journal_page_first o634
_journal_paper_doi 10.1107/S2056989015013432
_journal_volume 71
_journal_year 2015
_chemical_formula_iupac 'C3 H2 N4 O4'
_chemical_formula_moiety 'C3 H2 N4 O4'
_chemical_formula_sum 'C3 H2 N4 O4'
_chemical_formula_weight 158.09
_chemical_melting_point_gt 460
_chemical_melting_point_lt 461
_chemical_name_common DNI
_chemical_name_systematic
;
4,5-Dinitro-1<i>H</i>-imidazole
;
_space_group_IT_number 14
_symmetry_cell_setting monoclinic
_symmetry_space_group_name_Hall '-P 2yn'
_symmetry_space_group_name_H-M 'P 1 21/n 1'
_atom_sites_solution_hydrogens geom
_atom_sites_solution_primary direct
_atom_sites_solution_secondary difmap
_audit_creation_method SHELXL-97
_cell_angle_alpha 90.00
_cell_angle_beta 107.8270(10)
_cell_angle_gamma 90.00
_cell_formula_units_Z 8
_cell_length_a 11.4797(9)
_cell_length_b 8.8205(7)
_cell_length_c 11.8020(10)
_cell_measurement_reflns_used 4868
_cell_measurement_temperature 100.0(10)
_cell_measurement_theta_max 35.41
_cell_measurement_theta_min 2.94
_cell_volume 1137.65(16)
_computing_cell_refinement
;
SAINT (Bruker, 2009)
;
_computing_data_collection
;
APEX2 (Bruker, 2009)
;
_computing_data_reduction
;
SAINT (Bruker, 2009)
;
_computing_molecular_graphics
;
ORTEP-3 for Windows (Farrugia, 2012), Mercury (Macrae et al.,
2008)
and PLATON (Spek, 2009)
;
_computing_publication_material
;
<i>CHEMDRAW Ultra</i> (Cambridge Soft, 2014)
;
_computing_structure_refinement
;
SHELXL97 (Sheldrick, 2008)
;
_computing_structure_solution
;
SHELXS97 (Sheldrick, 2008)
;
_diffrn_ambient_temperature 100.0(10)
_diffrn_measured_fraction_theta_full 0.999
_diffrn_measured_fraction_theta_max 0.999
_diffrn_measurement_device_type 'Bruker D8 Quest with CMOS'
_diffrn_measurement_method '\w scans'
_diffrn_radiation_monochromator 'Bruker Triumph curved graphite'
_diffrn_radiation_source 'fine-focus sealed tube'
_diffrn_radiation_type MoK\a
_diffrn_radiation_wavelength 0.71073
_diffrn_reflns_av_R_equivalents 0.0242
_diffrn_reflns_av_sigmaI/netI 0.0202
_diffrn_reflns_limit_h_max 18
_diffrn_reflns_limit_h_min -17
_diffrn_reflns_limit_k_max 13
_diffrn_reflns_limit_k_min -14
_diffrn_reflns_limit_l_max 18
_diffrn_reflns_limit_l_min -18
_diffrn_reflns_number 25837
_diffrn_reflns_theta_full 34.24
_diffrn_reflns_theta_max 35.41
_diffrn_reflns_theta_min 2.94
_exptl_absorpt_coefficient_mu 0.172
_exptl_absorpt_correction_T_max 0.9950
_exptl_absorpt_correction_T_min 0.9707
_exptl_absorpt_correction_type multi-scan
_exptl_absorpt_process_details
;
(SADABS; Bruker, 2009)
;
_exptl_crystal_colour colorless
_exptl_crystal_density_diffrn 1.846
_exptl_crystal_density_method 'not measured'
_exptl_crystal_description block
_exptl_crystal_F_000 640
_exptl_crystal_size_max 0.12
_exptl_crystal_size_mid 0.06
_exptl_crystal_size_min 0.06
_refine_diff_density_max 0.542
_refine_diff_density_min -0.333
_refine_ls_extinction_method none
_refine_ls_goodness_of_fit_ref 1.601
_refine_ls_hydrogen_treatment refall
_refine_ls_matrix_type full
_refine_ls_number_parameters 211
_refine_ls_number_reflns 4868
_refine_ls_number_restraints 0
_refine_ls_restrained_S_all 1.601
_refine_ls_R_factor_all 0.0446
_refine_ls_R_factor_gt 0.0371
_refine_ls_shift/su_max 0.001
_refine_ls_shift/su_mean 0.000
_refine_ls_structure_factor_coef Fsqd
_refine_ls_weighting_details 'calc w=1/[\s^2^(Fo^2^)+(0.0548P)^2^] where P=(Fo^2^+2Fc^2^)/3'
_refine_ls_weighting_scheme calc
_refine_ls_wR_factor_gt 0.1144
_refine_ls_wR_factor_ref 0.1181
_reflns_number_gt 4216
_reflns_number_total 4868
_reflns_threshold_expression >2sigma(I)
_cod_data_source_file zs2338sup1.cif
_cod_data_source_block I
_cod_original_sg_symbol_H-M 'P 21/n'
_cod_database_code 2240997
_cod_database_fobs_code 2240997

loop_
_symmetry_equiv_pos_as_xyz
'x, y, z'
'-x+1/2, y+1/2, -z+1/2'
'-x, -y, -z'
'x+1/2, -y+1/2, z+1/2'

loop_
_atom_site_type_symbol
_atom_site_label
_atom_site_fract_x
_atom_site_fract_y
_atom_site_fract_z
_atom_site_U_iso_or_equiv
_atom_site_adp_type
_atom_site_calc_flag
_atom_site_occupancy
_atom_site_symmetry_multiplicity
N N1 0.29370(6) 0.50168(8) 0.81909(6) 0.01298(13) Uani d 1 1
N N2 0.15331(6) 0.38337(8) 1.01582(6) 0.01315(13) Uani d 1 1
N N3 0.11402(6) 0.37089(8) 0.70000(6) 0.01075(12) Uani d 1 1
N N4 0.01562(6) 0.30341(8) 0.82719(6) 0.01203(13) Uani d 1 1
N N5 0.51594(6) 0.79131(8) 0.14048(6) 0.01209(13) Uani d 1 1
N N6 0.33377(6) 0.62492(8) 0.27135(6) 0.01158(12) Uani d 1 1
N N7 0.31591(6) 0.85813(8) 0.01033(6) 0.01174(12) Uani d 1 1
N N8 0.19372(6) 0.75974(8) 0.10560(6) 0.01083(12) Uani d 1 1
O O1 0.31536(6) 0.52596(8) 0.72497(6) 0.02044(14) Uani d 1 1
O O2 0.35443(7) 0.54920(9) 0.91643(6) 0.02736(17) Uani d 1 1
O O3 0.25949(6) 0.41102(8) 1.07370(6) 0.01982(14) Uani d 1 1
O O4 0.06957(6) 0.36304(9) 1.05882(6) 0.02084(14) Uani d 1 1
O O5 0.55956(6) 0.80860(9) 0.05851(6) 0.02079(14) Uani d 1 1
O O6 0.57642(6) 0.78190(8) 0.24607(5) 0.01798(13) Uani d 1 1
O O7 0.43309(5) 0.56137(7) 0.30593(6) 0.01585(12) Uani d 1 1
O O8 0.24913(6) 0.60769(8) 0.31361(6) 0.01785(13) Uani d 1 1
C C1 0.18544(7) 0.41388(8) 0.81011(6) 0.01016(13) Uani d 1 1
C C2 0.01380(7) 0.30381(9) 0.71412(7) 0.01240(14) Uani d 1 1
C C3 0.12271(7) 0.37018(8) 0.88769(6) 0.01062(13) Uani d 1 1
C C4 0.38434(7) 0.78740(8) 0.11035(6) 0.01003(13) Uani d 1 1
C C5 0.20090(7) 0.83961(9) 0.01039(7) 0.01204(14) Uani d 1 1
C C6 0.31069(7) 0.72465(8) 0.17067(6) 0.00992(13) Uani d 1 1
H H1 -0.044(2) 0.259(3) 0.651(2) 0.080 Uiso d 1 1
H H2 0.129(2) 0.386(3) 0.630(2) 0.080 Uiso d 1 1
H H3 0.133(2) 0.875(3) -0.045(2) 0.080 Uiso d 1 1
H H4 0.125(2) 0.740(3) 0.1274(19) 0.080 Uiso d 1 1

loop_
_atom_site_aniso_label
_atom_site_aniso_U_11
_atom_site_aniso_U_22
_atom_site_aniso_U_33
_atom_site_aniso_U_12
_atom_site_aniso_U_13
_atom_site_aniso_U_23
N1 0.0108(3) 0.0118(3) 0.0163(3) -0.0018(2) 0.0041(2) -0.0016(2)
N2 0.0163(3) 0.0130(3) 0.0101(3) 0.0017(2) 0.0039(2) 0.0008(2)
N3 0.0099(3) 0.0133(3) 0.0102(3) -0.0015(2) 0.0047(2) -0.0021(2)
N4 0.0110(3) 0.0151(3) 0.0109(3) -0.0013(2) 0.0047(2) -0.0008(2)
N5 0.0099(3) 0.0128(3) 0.0138(3) -0.0012(2) 0.0039(2) 0.0000(2)
N6 0.0119(3) 0.0126(3) 0.0100(3) -0.0010(2) 0.0031(2) 0.0009(2)
N7 0.0108(3) 0.0154(3) 0.0098(3) 0.0015(2) 0.0042(2) 0.0018(2)
N8 0.0089(3) 0.0147(3) 0.0096(3) 0.0004(2) 0.0038(2) 0.0005(2)
O1 0.0205(3) 0.0243(3) 0.0221(3) -0.0084(2) 0.0147(2) -0.0065(2)
O2 0.0271(4) 0.0329(4) 0.0170(3) -0.0173(3) -0.0009(3) -0.0019(3)
O3 0.0195(3) 0.0229(3) 0.0135(3) -0.0047(2) -0.0003(2) -0.0017(2)
O4 0.0197(3) 0.0315(4) 0.0139(3) 0.0045(3) 0.0091(2) 0.0044(2)
O5 0.0135(3) 0.0340(4) 0.0182(3) -0.0032(2) 0.0097(2) -0.0037(2)
O6 0.0123(3) 0.0222(3) 0.0156(3) -0.0039(2) -0.0014(2) 0.0056(2)
O7 0.0114(2) 0.0170(3) 0.0171(3) 0.0014(2) 0.0013(2) 0.0044(2)
O8 0.0166(3) 0.0229(3) 0.0173(3) 0.0010(2) 0.0099(2) 0.0062(2)
C1 0.0093(3) 0.0104(3) 0.0113(3) -0.0006(2) 0.0039(2) -0.0013(2)
C2 0.0105(3) 0.0162(3) 0.0118(3) -0.0022(2) 0.0053(2) -0.0021(2)
C3 0.0111(3) 0.0118(3) 0.0093(3) 0.0004(2) 0.0037(2) -0.0004(2)
C4 0.0086(3) 0.0120(3) 0.0097(3) 0.0000(2) 0.0031(2) -0.0006(2)
C5 0.0109(3) 0.0157(3) 0.0100(3) 0.0021(2) 0.0040(2) 0.0016(2)
C6 0.0095(3) 0.0121(3) 0.0080(3) 0.0000(2) 0.0025(2) 0.0005(2)

loop_
_atom_type_symbol
_atom_type_description
_atom_type_scat_dispersion_real
_atom_type_scat_dispersion_imag
_atom_type_scat_source
C C 0.0033 0.0016 'International Tables Vol C Tables 4.2.6.8 and 6.1.1.4'
H H 0.0000 0.0000 'International Tables Vol C Tables 4.2.6.8 and 6.1.1.4'
N N 0.0061 0.0033 'International Tables Vol C Tables 4.2.6.8 and 6.1.1.4'
O O 0.0106 0.0060 'International Tables Vol C Tables 4.2.6.8 and 6.1.1.4'

loop_
_geom_angle_atom_site_label_1
_geom_angle_atom_site_label_2
_geom_angle_atom_site_label_3
_geom_angle
_geom_angle_publ_flag
O1 N1 O2 125.12(8) no
O1 N1 C1 115.84(7) no
O2 N1 C1 119.01(7) no
O3 N2 O4 124.66(7) no
O3 N2 C3 118.67(7) no
O4 N2 C3 116.66(7) no
C1 N3 C2 106.95(7) no
C2 N4 C3 105.15(7) no
C1 N3 H2 127.2(15) no
C2 N3 H2 125.9(15) no
O5 N5 C4 117.25(7) no
O6 N5 C4 118.16(7) no
O5 N5 O6 124.55(8) no
O8 N6 C6 116.27(7) no
O7 N6 C6 118.28(7) no
O7 N6 O8 125.42(7) no
C4 N7 C5 104.72(7) no
C5 N8 C6 106.67(7) no
C5 N8 H4 127.5(14) no
C6 N8 H4 125.6(14) no
N1 C1 C3 135.58(7) no
N3 C1 C3 105.73(7) no
N1 C1 N3 118.30(6) no
N3 C2 N4 111.94(7) no
N2 C3 C1 131.32(7) no
N4 C3 C1 110.21(6) no
N2 C3 N4 118.47(7) no
N3 C2 H1 121.3(15) no
N4 C2 H1 126.7(15) no
N7 C4 C6 110.60(7) no
N5 C4 N7 119.23(7) no
N5 C4 C6 130.13(7) no
N7 C5 N8 112.21(7) no
N8 C6 C4 105.81(6) no
N6 C6 N8 120.37(7) no
N6 C6 C4 133.38(7) no
N7 C5 H3 126.3(15) no
N8 C5 H3 121.5(15) no

loop_
_geom_bond_atom_site_label_1
_geom_bond_atom_site_label_2
_geom_bond_distance
_geom_bond_publ_flag
O1 N1 1.2291(10) no
O2 N1 1.2211(10) no
O3 N2 1.2256(10) no
O4 N2 1.2299(10) no
O5 N5 1.2274(10) no
O6 N5 1.2297(9) no
O7 N6 1.2230(10) no
O8 N6 1.2299(10) no
N1 C1 1.4404(11) no
N2 C3 1.4486(10) no
N3 C1 1.3610(10) no
N3 C2 1.3487(11) no
N4 C2 1.3282(10) no
N4 C3 1.3530(11) no
N3 H2 0.90(2) no
N5 C4 1.4426(11) no
N6 C6 1.4364(10) no
N7 C5 1.3306(11) no
N7 C4 1.3535(10) no
N8 C6 1.3628(11) no
N8 C5 1.3500(11) no
N8 H4 0.92(2) no
C1 C3 1.3817(11) no
C2 H1 0.92(2) no
C4 C6 1.3771(11) no
C5 H3 0.91(2) no

loop_
_geom_hbond_atom_site_label_D
_geom_hbond_atom_site_label_H
_geom_hbond_atom_site_label_A
_geom_hbond_site_symmetry_A
_geom_hbond_distance_DH
_geom_hbond_distance_HA
_geom_hbond_distance_DA
_geom_hbond_angle_DHA
_geom_hbond_publ_flag
N3 H2 N7 2_545 0.90(2) 1.96(2) 2.8360(10) 163(2) yes
N8 H4 N4 3_566 0.92(2) 1.89(2) 2.8070(10) 179(3) yes

loop_
_geom_torsion_atom_site_label_1
_geom_torsion_atom_site_label_2
_geom_torsion_atom_site_label_3
_geom_torsion_atom_site_label_4
_geom_torsion
_geom_torsion_publ_flag
O1 N1 C1 N3 -2.71(11) no
O1 N1 C1 C3 -174.29(9) no
O2 N1 C1 N3 175.41(8) no
O2 N1 C1 C3 3.83(14) no
O3 N2 C3 N4 163.63(7) no
O3 N2 C3 C1 -15.76(12) no
O4 N2 C3 N4 -15.16(11) no
O4 N2 C3 C1 165.45(8) no
C2 N3 C1 N1 -174.24(7) no
C2 N3 C1 C3 -0.35(8) no
C1 N3 C2 N4 1.06(9) no
C3 N4 C2 N3 -1.31(9) no
C2 N4 C3 N2 -178.45(7) no
C2 N4 C3 C1 1.06(9) no
O6 N5 C4 C6 -25.25(12) no
O5 N5 C4 N7 -25.48(11) no
O5 N5 C4 C6 156.95(8) no
O6 N5 C4 N7 152.33(7) no
O7 N6 C6 N8 159.07(7) no
O7 N6 C6 C4 -12.11(12) no
O8 N6 C6 N8 -18.96(10) no
O8 N6 C6 C4 169.86(8) no
C4 N7 C5 N8 -0.32(9) no
C5 N7 C4 N5 -177.47(7) no
C5 N7 C4 C6 0.55(9) no
C5 N8 C6 N6 -173.00(7) no
C5 N8 C6 C4 0.35(8) no
C6 N8 C5 N7 -0.02(9) no
N3 C1 C3 N4 -0.44(9) no
N1 C1 C3 N2 -8.71(15) no
N1 C1 C3 N4 171.86(8) no
N3 C1 C3 N2 178.98(8) no
N5 C4 C6 N6 -10.74(14) no
N5 C4 C6 N8 177.17(7) no
N7 C4 C6 N6 171.53(8) no
N7 C4 C6 N8 -0.57(8) no
